data_7005208
loop_
_publ_author_name
'Tandon, Santokh S.'
'Dawe, Louise N.'
'Milway, Victoria A.'
'Collins, Julie L.'
'Thompson, Laurence K.'

_publ_section_title
;
 Linear copper ?chain? complexes with bulky tritopic hydrazone
 ligands?structural and magnetic studies
;
_journal_issue 19
_journal_name_full 'Dalton Transactions'
_journal_page_first 1948
_journal_paper_doi 10.1039/B618067A
_journal_year 2007
_chemical_formula_sum 'C38 H31 Cl2 Cu3 N10 O18.5'
_chemical_formula_weight 1185.26
_chemical_name_systematic
;
?
;
_space_group_IT_number 2
_symmetry_cell_setting triclinic
_symmetry_space_group_name_Hall '-P 1'
_symmetry_space_group_name_H-M 'P -1'
_atom_sites_solution_hydrogens geom
_atom_sites_solution_primary direct
_atom_sites_solution_secondary difmap
_audit_creation_method SHELXL-97
_cell_angle_alpha 89.755(4)
_cell_angle_beta 90.118(6)
_cell_angle_gamma 98.288(5)
_cell_formula_units_Z 1
_cell_length_a 10.241(2)
_cell_length_b 10.3565(19)
_cell_length_c 10.819(2)
_cell_measurement_reflns_used 5210
_cell_measurement_temperature 153(2)
_cell_measurement_theta_max 30.5746
_cell_measurement_theta_min 2.6148
_cell_volume 1135.5(4)
_computing_cell_refinement 'CrystalClear (Rigaku/MSC Inc., 2005)'
_computing_data_collection 'CrystalClear (Rigaku/MSC Inc., 2005)'
_computing_data_reduction 'CrystalClear (Rigaku/MSC Inc., 2005)'
_computing_molecular_graphics 'CrystalStructure3.7.0(Rigaku/MSC Inc.,2005)'
_computing_publication_material 'CrystalStructure3.7.0(Rigaku/MSC Inc.,2005)'
_computing_structure_refinement 'SHELXL-97 (Sheldrick, 1997)'
_computing_structure_solution 'SHELXS-97 (Sheldrick, 1990)'
_diffrn_ambient_temperature 153(2)
_diffrn_detector_area_resol_mean 14.63
_diffrn_measured_fraction_theta_full 0.917
_diffrn_measured_fraction_theta_max 0.917
_diffrn_measurement_device_type 'Rigaku Saturn'
_diffrn_measurement_method \w
_diffrn_radiation_monochromator graphite
_diffrn_radiation_source 'fine-focus sealed tube'
_diffrn_radiation_type MoK\a
_diffrn_radiation_wavelength 0.71070
_diffrn_reflns_av_R_equivalents 0.0212
_diffrn_reflns_av_sigmaI/netI 0.0171
_diffrn_reflns_limit_h_max 13
_diffrn_reflns_limit_h_min -12
_diffrn_reflns_limit_k_max 13
_diffrn_reflns_limit_k_min -13
_diffrn_reflns_limit_l_max 13
_diffrn_reflns_limit_l_min -14
_diffrn_reflns_number 14929
_diffrn_reflns_theta_full 27.50
_diffrn_reflns_theta_max 27.50
_diffrn_reflns_theta_min 2.61
_exptl_absorpt_coefficient_mu 1.597
_exptl_absorpt_correction_T_max 0.8159
_exptl_absorpt_correction_T_min 0.6149
_exptl_absorpt_correction_type numerical
_exptl_crystal_colour Blue/Brown
_exptl_crystal_density_diffrn 1.733
_exptl_crystal_density_method 'not measured'
_exptl_crystal_description Prism
_exptl_crystal_F_000 598
_exptl_crystal_size_max 0.20
_exptl_crystal_size_mid 0.20
_exptl_crystal_size_min 0.20
_refine_diff_density_max 1.955
_refine_diff_density_min -1.161
_refine_diff_density_rms 0.100
_refine_ls_extinction_method none
_refine_ls_goodness_of_fit_ref 1.062
_refine_ls_hydrogen_treatment constr
_refine_ls_matrix_type full
_refine_ls_number_parameters 331
_refine_ls_number_reflns 4795
_refine_ls_number_restraints 0
_refine_ls_restrained_S_all 1.062
_refine_ls_R_factor_all 0.0447
_refine_ls_R_factor_gt 0.0440
_refine_ls_shift/su_max 0.001
_refine_ls_shift/su_mean 0.000
_refine_ls_structure_factor_coef Fsqd
_refine_ls_weighting_details 'calc w=1/[\s^2^(Fo^2^)+(0.0732P)^2^+1.9195P] where P=(Fo^2^+2Fc^2^)/3'
_refine_ls_weighting_scheme calc
_refine_ls_wR_factor_gt 0.1218
_refine_ls_wR_factor_ref 0.1226
_reflns_number_gt 4663
_reflns_number_total 4795
_reflns_threshold_expression >2sigma(I)
_cod_data_source_file B618067A.txt
_cod_data_source_block shelxl_(3)
_cod_depositor_comments
;
The following automatic conversions were performed:
'_exptl_absorpt_correction_type' value 'Numerical' changed to 'numerical'
according to '/home/saulius/struct/CIF-dictionaries/cif_core.dic'
dictionary named 'cif_core.dic' version 2.4.1 from 2010-06-29.

Automatic conversion script
Id: cif_fix_enum 1527 2010-12-29 10:47:43Z saulius 
;
_cod_original_formula_sum 'C38 H31 Cl2 Cu3 N10 O18.50 '
_cod_database_code 7005208

loop_
_symmetry_equiv_pos_as_xyz
'x, y, z'
'-x, -y, -z'

loop_
_atom_site_label
_atom_site_type_symbol
_atom_site_fract_x
_atom_site_fract_y
_atom_site_fract_z
_atom_site_U_iso_or_equiv
_atom_site_adp_type
_atom_site_occupancy
_atom_site_symmetry_multiplicity
_atom_site_calc_flag
_atom_site_refinement_flags
_atom_site_disorder_assembly
_atom_site_disorder_group
Cu1 Cu 0.85442(3) 0.43375(3) 0.71809(3) 0.01873(12) Uani 1 1 d . . .
Cu2 Cu 0.5000 0.5000 1.0000 0.02124(14) Uani 1 2 d S . .
Cl1 Cl 1.11648(7) 0.87285(6) 1.06987(6) 0.02663(17) Uani 1 1 d . . .
O1 O 1.22154(19) 0.5488(2) 0.67454(18) 0.0269(4) Uani 1 1 d . . .
O2 O 1.03320(19) 0.44052(19) 0.65247(18) 0.0253(4) Uani 1 1 d . . .
O3 O 0.67808(18) 0.57217(18) 1.01298(18) 0.0238(4) Uani 1 1 d . . .
O4 O 0.43293(19) 0.6136(2) 0.85494(19) 0.0262(4) Uani 1 1 d . . .
O5 O 0.8896(3) 0.7828(2) 0.5958(2) 0.0459(6) Uani 1 1 d . . .
O6 O 0.8024(3) 0.8550(3) 0.7608(3) 0.0534(7) Uani 1 1 d . . .
O7 O 0.9833(3) 0.9298(3) 0.7144(3) 0.0492(7) Uani 1 1 d . . .
O8 O 0.7589(2) 0.5610(2) 0.56204(18) 0.0249(4) Uani 1 1 d . . .
O9 O 0.5096(8) 0.4081(9) 1.4918(10) 0.040(2) Uani 0.25 1 d P . .
O10 O 0.5849(5) 0.7157(5) 0.6993(5) 0.0688(13) Uiso 0.70 1 d P . .
O11 O 0.5317(13) 0.7761(13) 0.7085(11) 0.068(3) Uiso 0.30 1 d P . .
N1 N 0.9417(2) 0.5581(2) 0.8320(2) 0.0187(4) Uani 1 1 d . . .
N2 N 0.7291(2) 0.4474(2) 0.8430(2) 0.0199(4) Uani 1 1 d . . .
N3 N 0.6140(2) 0.3825(2) 0.8478(2) 0.0205(4) Uani 1 1 d . . .
N4 N 0.7746(2) 0.2827(2) 0.6414(2) 0.0216(5) Uani 1 1 d . . .
N5 N 0.8914(3) 0.8560(3) 0.6903(2) 0.0323(6) Uani 1 1 d . . .
C1 C 1.1099(3) 0.5247(3) 0.7035(2) 0.0217(5) Uani 1 1 d . . .
C2 C 1.0588(2) 0.5998(3) 0.8104(2) 0.0200(5) Uani 1 1 d . . .
C3 C 1.1182(3) 0.6980(3) 0.8828(2) 0.0215(5) Uani 1 1 d . . .
H1 H 1.2076 0.7333 0.8674 0.026 Uiso 1 1 calc R . .
C4 C 1.0514(3) 0.7479(2) 0.9787(2) 0.0202(5) Uani 1 1 d . . .
C5 C 0.9306(3) 0.6998(2) 1.0036(2) 0.0202(5) Uani 1 1 d . . .
H2 H 0.8830 0.7287 1.0709 0.024 Uiso 1 1 calc R . .
C6 C 0.8779(2) 0.6040(2) 0.9249(2) 0.0184(5) Uani 1 1 d . . .
C7 C 0.7498(2) 0.5389(2) 0.9307(2) 0.0194(5) Uani 1 1 d . . .
C8 C 0.5882(2) 0.2865(2) 0.7738(2) 0.0197(5) Uani 1 1 d . . .
C9 C 0.4636(3) 0.2216(2) 0.7940(2) 0.0212(5) Uani 1 1 d . . .
C10 C 0.4584(3) 0.1623(3) 0.9124(3) 0.0269(6) Uani 1 1 d . . .
H3 H 0.5295 0.1704 0.9697 0.032 Uiso 1 1 calc R . .
C11 C 0.3458(3) 0.0968(3) 0.9313(3) 0.0318(7) Uani 1 1 d . . .
H4 H 0.3283 0.0508 1.0071 0.038 Uiso 1 1 calc R . .
C12 C 0.2385(3) 0.0915(3) 0.8333(3) 0.0313(7) Uani 1 1 d . . .
H5 H 0.1578 0.0380 0.8532 0.038 Uiso 1 1 calc R . .
C13 C 0.2410(3) 0.1543(3) 0.7173(3) 0.0284(6) Uani 1 1 d . . .
H6 H 0.1682 0.1491 0.6621 0.034 Uiso 1 1 calc R . .
C14 C 0.3539(3) 0.2188(3) 0.6967(3) 0.0253(6) Uani 1 1 d . . .
H7 H 0.3705 0.2653 0.6211 0.030 Uiso 1 1 calc R . .
C15 C 0.6665(3) 0.2278(3) 0.6779(2) 0.0215(5) Uani 1 1 d . . .
C16 C 0.6281(3) 0.1106(3) 0.6295(3) 0.0291(6) Uani 1 1 d . . .
H8 H 0.5476 0.0628 0.6583 0.035 Uiso 1 1 calc R . .
C17 C 0.6972(3) 0.0532(3) 0.5400(3) 0.0370(7) Uani 1 1 d . . .
H9 H 0.6633 -0.0304 0.5085 0.044 Uiso 1 1 calc R . .
C18 C 0.8041(3) 0.1120(3) 0.5010(3) 0.0378(8) Uani 1 1 d . . .
H10 H 0.8546 0.0780 0.4385 0.045 Uiso 1 1 calc R . .
C19 C 0.8408(3) 0.2258(3) 0.5545(3) 0.0285(6) Uani 1 1 d . . .
H11 H 0.9229 0.2728 0.5289 0.034 Uiso 1 1 calc R . .

loop_
_atom_site_aniso_label
_atom_site_aniso_U_11
_atom_site_aniso_U_22
_atom_site_aniso_U_33
_atom_site_aniso_U_23
_atom_site_aniso_U_13
_atom_site_aniso_U_12
Cu1 0.01565(18) 0.01741(18) 0.02041(18) -0.00462(12) 0.00887(12) -0.00711(12)
Cu2 0.0144(2) 0.0220(2) 0.0241(2) -0.00554(17) 0.00961(17) -0.00883(17)
Cl1 0.0242(3) 0.0209(3) 0.0311(3) -0.0064(2) 0.0056(3) -0.0100(3)
O1 0.0170(9) 0.0319(10) 0.0276(10) -0.0050(8) 0.0120(7) -0.0104(8)
O2 0.0188(9) 0.0249(9) 0.0288(10) -0.0085(8) 0.0124(7) -0.0085(8)
O3 0.0176(9) 0.0224(9) 0.0279(9) -0.0099(7) 0.0120(7) -0.0096(7)
O4 0.0209(9) 0.0243(9) 0.0300(10) -0.0041(8) 0.0075(8) -0.0087(8)
O5 0.0568(16) 0.0307(12) 0.0431(13) -0.0079(10) 0.0128(12) -0.0183(11)
O6 0.0458(15) 0.0598(18) 0.0518(16) 0.0097(13) 0.0251(13) -0.0021(13)
O7 0.0440(14) 0.0397(14) 0.0572(16) -0.0146(12) 0.0119(12) -0.0177(12)
O8 0.0250(10) 0.0254(10) 0.0223(9) -0.0017(7) 0.0078(7) -0.0029(8)
O9 0.012(4) 0.037(5) 0.067(6) 0.013(4) 0.008(4) -0.008(3)
N1 0.0151(10) 0.0177(10) 0.0209(10) -0.0017(8) 0.0070(8) -0.0057(8)
N2 0.0154(10) 0.0179(10) 0.0232(10) -0.0032(8) 0.0096(8) -0.0084(8)
N3 0.0161(10) 0.0176(10) 0.0247(11) -0.0033(8) 0.0082(8) -0.0086(8)
N4 0.0187(10) 0.0192(10) 0.0245(11) -0.0038(8) 0.0094(8) -0.0054(9)
N5 0.0316(13) 0.0304(13) 0.0323(13) 0.0025(10) 0.0070(11) -0.0044(11)
C1 0.0182(12) 0.0232(12) 0.0216(12) -0.0019(9) 0.0070(9) -0.0043(10)
C2 0.0157(11) 0.0207(12) 0.0216(12) 0.0007(9) 0.0062(9) -0.0039(10)
C3 0.0168(11) 0.0206(12) 0.0245(12) -0.0001(10) 0.0068(9) -0.0063(10)
C4 0.0188(12) 0.0160(11) 0.0233(12) -0.0003(9) 0.0019(9) -0.0059(9)
C5 0.0168(12) 0.0180(11) 0.0243(12) -0.0036(9) 0.0076(9) -0.0033(10)
C6 0.0148(11) 0.0168(11) 0.0217(12) -0.0007(9) 0.0061(9) -0.0042(9)
C7 0.0153(11) 0.0177(11) 0.0230(12) -0.0025(9) 0.0071(9) -0.0055(9)
C8 0.0157(11) 0.0173(11) 0.0241(12) -0.0022(9) 0.0064(9) -0.0043(9)
C9 0.0182(12) 0.0160(11) 0.0268(13) -0.0053(9) 0.0087(10) -0.0064(10)
C10 0.0230(13) 0.0242(13) 0.0308(14) -0.0011(11) 0.0062(11) -0.0061(11)
C11 0.0321(15) 0.0230(13) 0.0370(16) 0.0014(11) 0.0149(12) -0.0074(12)
C12 0.0234(14) 0.0204(13) 0.0466(17) -0.0099(12) 0.0155(12) -0.0095(11)
C13 0.0201(13) 0.0245(13) 0.0381(15) -0.0124(11) 0.0046(11) -0.0053(11)
C14 0.0213(13) 0.0235(13) 0.0291(13) -0.0041(10) 0.0069(11) -0.0040(11)
C15 0.0196(12) 0.0185(12) 0.0245(12) -0.0045(9) 0.0058(9) -0.0039(10)
C16 0.0228(13) 0.0202(13) 0.0418(16) -0.0093(11) 0.0115(12) -0.0059(11)
C17 0.0329(16) 0.0236(14) 0.0509(19) -0.0177(13) 0.0145(14) -0.0086(13)
C18 0.0320(16) 0.0315(16) 0.0472(19) -0.0180(14) 0.0193(14) -0.0052(13)
C19 0.0261(14) 0.0241(13) 0.0327(14) -0.0071(11) 0.0135(11) -0.0055(12)

loop_
_atom_type_symbol
_atom_type_description
_atom_type_scat_dispersion_real
_atom_type_scat_dispersion_imag
_atom_type_scat_source
C C 0.0033 0.0016 'International Tables Vol C Tables 4.2.6.8 and 6.1.1.4'
H H 0.0000 0.0000 'International Tables Vol C Tables 4.2.6.8 and 6.1.1.4'
Cl Cl 0.1484 0.1585 'International Tables Vol C Tables 4.2.6.8 and 6.1.1.4'
N N 0.0061 0.0033 'International Tables Vol C Tables 4.2.6.8 and 6.1.1.4'
O O 0.0106 0.0060 'International Tables Vol C Tables 4.2.6.8 and 6.1.1.4'
Cu Cu 0.3201 1.2651 'International Tables Vol C Tables 4.2.6.8 and 6.1.1.4'

loop_
_geom_angle_atom_site_label_1
_geom_angle_atom_site_label_2
_geom_angle_atom_site_label_3
_geom_angle
_geom_angle_site_symmetry_1
_geom_angle_site_symmetry_3
_geom_angle_publ_flag
N4 Cu1 N2 99.48(9) . . ?
N4 Cu1 N1 164.87(10) . . ?
N2 Cu1 N1 75.07(9) . . ?
N4 Cu1 O2 99.33(9) . . ?
N2 Cu1 O2 154.53(9) . . ?
N1 Cu1 O2 82.38(9) . . ?
N4 Cu1 O8 89.03(9) . . ?
N2 Cu1 O8 97.18(9) . . ?
N1 Cu1 O8 105.53(8) . . ?
O2 Cu1 O8 100.15(8) . . ?
O3 Cu2 O3 179.999(1) 2_667 . ?
O3 Cu2 O4 101.97(8) 2_667 2_667 ?
O3 Cu2 O4 78.03(8) . 2_667 ?
O3 Cu2 O4 78.03(8) 2_667 . ?
O3 Cu2 O4 101.97(8) . . ?
O4 Cu2 O4 179.999(2) 2_667 . ?
O3 Cu2 N3 75.06(8) 2_667 2_667 ?
O3 Cu2 N3 104.94(8) . 2_667 ?
O4 Cu2 N3 89.63(8) 2_667 2_667 ?
O4 Cu2 N3 90.37(8) . 2_667 ?
O3 Cu2 N3 104.94(8) 2_667 . ?
O3 Cu2 N3 75.06(8) . . ?
O4 Cu2 N3 90.37(8) 2_667 . ?
O4 Cu2 N3 89.63(8) . . ?
N3 Cu2 N3 179.999(1) 2_667 . ?
C1 O2 Cu1 111.26(17) . . ?
C7 O3 Cu2 114.71(17) . . ?
C2 N1 C6 121.4(2) . . ?
C2 N1 Cu1 116.65(19) . . ?
C6 N1 Cu1 121.79(17) . . ?
N3 N2 C7 112.8(2) . . ?
N3 N2 Cu1 125.35(18) . . ?
C7 N2 Cu1 121.56(17) . . ?
N2 N3 C8 117.3(2) . . ?
N2 N3 Cu2 103.68(16) . . ?
C8 N3 Cu2 138.84(18) . . ?
C15 N4 C19 119.8(2) . . ?
C15 N4 Cu1 120.07(19) . . ?
C19 N4 Cu1 119.76(19) . . ?
O7 N5 O6 114.2(3) . . ?
O7 N5 O5 121.2(3) . . ?
O6 N5 O5 124.6(3) . . ?
O1 C1 O2 122.4(3) . . ?
O1 C1 C2 119.2(2) . . ?
O2 C1 C2 118.4(2) . . ?
N1 C2 C3 117.3(2) . . ?
N1 C2 C1 110.6(2) . . ?
C3 C2 C1 132.1(2) . . ?
C2 C3 C4 121.5(2) . . ?
C5 C4 C3 120.6(2) . . ?
C5 C4 Cl1 115.0(2) . . ?
C3 C4 Cl1 124.4(2) . . ?
C4 C5 C6 114.0(2) . . ?
N1 C6 C5 125.1(2) . . ?
N1 C6 C7 109.9(2) . . ?
C5 C6 C7 125.0(2) . . ?
O3 C7 N2 132.1(2) . . ?
O3 C7 C6 117.1(2) . . ?
N2 C7 C6 110.8(2) . . ?
N3 C8 C9 110.8(2) . . ?
N3 C8 C15 133.8(2) . . ?
C9 C8 C15 115.3(2) . . ?
C8 C9 C10 109.3(2) . . ?
C8 C9 C14 121.8(2) . . ?
C10 C9 C14 128.9(2) . . ?
C11 C10 C9 110.6(3) . . ?
C10 C11 C12 120.3(3) . . ?
C13 C12 C11 129.5(2) . . ?
C14 C13 C12 110.7(3) . . ?
C13 C14 C9 119.9(3) . . ?
N4 C15 C16 114.9(3) . . ?
N4 C15 C8 122.2(2) . . ?
C16 C15 C8 122.8(2) . . ?
C15 C16 C17 124.6(3) . . ?
C18 C17 C16 119.7(3) . . ?
C17 C18 C19 113.7(3) . . ?
C18 C19 N4 127.2(3) . . ?

loop_
_geom_bond_atom_site_label_1
_geom_bond_atom_site_label_2
_geom_bond_distance
_geom_bond_site_symmetry_2
_geom_bond_publ_flag
Cu1 N4 1.855(2) . ?
Cu1 N2 1.886(2) . ?
Cu1 N1 1.911(2) . ?
Cu1 O2 1.9568(19) . ?
Cu1 O8 2.427(2) . ?
Cu2 O3 1.8738(18) 2_667 ?
Cu2 O3 1.8739(18) . ?
Cu2 O4 2.129(2) 2_667 ?
Cu2 O4 2.129(2) . ?
Cu2 N3 2.448(2) 2_667 ?
Cu2 N3 2.448(2) . ?
Cl1 C4 1.688(3) . ?
O1 C1 1.178(3) . ?
O2 C1 1.219(3) . ?
O3 C7 1.237(3) . ?
O5 N5 1.274(4) . ?
O6 N5 1.188(4) . ?
O7 N5 1.154(4) . ?
O10 O11 0.893(12) . ?
N1 C2 1.237(3) . ?
N1 C6 1.327(3) . ?
N2 N3 1.271(3) . ?
N2 C7 1.338(3) . ?
N3 C8 1.276(3) . ?
N4 C15 1.235(3) . ?
N4 C19 1.346(4) . ?
C1 C2 1.530(4) . ?
C2 C3 1.359(4) . ?
C3 C4 1.386(4) . ?
C4 C5 1.294(3) . ?
C5 C6 1.361(4) . ?
C6 C7 1.387(3) . ?
C8 C9 1.372(3) . ?
C8 C15 1.496(4) . ?
C9 C10 1.416(4) . ?
C9 C14 1.535(4) . ?
C10 C11 1.267(4) . ?
C11 C12 1.521(5) . ?
C12 C13 1.410(5) . ?
C13 C14 1.268(4) . ?
C15 C16 1.331(4) . ?
C16 C17 1.386(4) . ?
C17 C18 1.247(4) . ?
C18 C19 1.321(4) . ?
